data_7031526
loop_
_publ_author_name
'Loh, Claas'
'Seupel, Susanne'
'Koch, Alexander'
'G\"orls, Helmar'
'Krieck, Sven'
'Westerhausen, Matthias'

_publ_section_title
;
 Strong intramolecular calcium-\p interactions with aryl substituents -
 requirements and limitations.
;
_journal_issue 38
_journal_name_full 'Dalton transactions (Cambridge, England : 2003)'
_journal_page_first 14440
_journal_page_last 14449
_journal_paper_doi 10.1039/c4dt00949e
_journal_volume 43
_journal_year 2014
_chemical_formula_moiety 'C22 H31 N3'
_chemical_formula_sum 'C22 H31 N3'
_chemical_formula_weight 337.50
_space_group_IT_number 14
_symmetry_cell_setting monoclinic
_symmetry_space_group_name_Hall '-P 2ybc'
_symmetry_space_group_name_H-M 'P 1 21/c 1'
_atom_sites_solution_hydrogens mixed
_atom_sites_solution_primary direct
_atom_sites_solution_secondary difmap
_audit_creation_method SHELXL-97
_cell_angle_alpha 90.00
_cell_angle_beta 102.899(1)
_cell_angle_gamma 90.00
_cell_formula_units_Z 4
_cell_length_a 14.0088(3)
_cell_length_b 17.7217(4)
_cell_length_c 8.4023(2)
_cell_measurement_reflns_used 12935
_cell_measurement_temperature 133(2)
_cell_measurement_theta_max 27.53
_cell_measurement_theta_min 2.30
_cell_volume 2033.31(8)
_computing_cell_refinement DENZO
_computing_data_collection COLLECT
_computing_data_reduction DENZO
_computing_molecular_graphics SHELXTL/PC
_computing_publication_material SHELXL-97
_computing_structure_refinement 'SHELXL-97 (Sheldrick, 2008)'
_computing_structure_solution 'SHELXS-97 (Sheldrick, 2008)'
_diffrn_ambient_temperature 133(2)
_diffrn_measured_fraction_theta_full 0.996
_diffrn_measured_fraction_theta_max 0.996
_diffrn_measurement_device_type KappaCCD
_diffrn_measurement_method 'phi- + omega-scan'
_diffrn_radiation_monochromator graphite
_diffrn_radiation_source 'fine-focus sealed tube'
_diffrn_radiation_type MoK\a
_diffrn_radiation_wavelength 0.71073
_diffrn_reflns_av_R_equivalents 0.0325
_diffrn_reflns_av_sigmaI/netI 0.0306
_diffrn_reflns_limit_h_max 18
_diffrn_reflns_limit_h_min -14
_diffrn_reflns_limit_k_max 23
_diffrn_reflns_limit_k_min -21
_diffrn_reflns_limit_l_max 10
_diffrn_reflns_limit_l_min -9
_diffrn_reflns_number 12935
_diffrn_reflns_theta_full 27.53
_diffrn_reflns_theta_max 27.53
_diffrn_reflns_theta_min 2.30
_exptl_absorpt_coefficient_mu 0.065
_exptl_absorpt_correction_type none
_exptl_crystal_colour colourless
_exptl_crystal_density_diffrn 1.102
_exptl_crystal_density_method 'not measured'
_exptl_crystal_description prism
_exptl_crystal_F_000 736
_exptl_crystal_size_max 0.074
_exptl_crystal_size_mid 0.062
_exptl_crystal_size_min 0.043
_refine_diff_density_max 0.438
_refine_diff_density_min -0.390
_refine_diff_density_rms 0.052
_refine_ls_extinction_method none
_refine_ls_goodness_of_fit_ref 1.085
_refine_ls_hydrogen_treatment mixed
_refine_ls_matrix_type full
_refine_ls_number_parameters 339
_refine_ls_number_reflns 4660
_refine_ls_number_restraints 0
_refine_ls_restrained_S_all 1.085
_refine_ls_R_factor_all 0.0889
_refine_ls_R_factor_gt 0.0740
_refine_ls_shift/su_max 0.000
_refine_ls_shift/su_mean 0.000
_refine_ls_structure_factor_coef Fsqd
_refine_ls_weighting_details 'calc w=1/[\s^2^(Fo^2^)+(0.0812P)^2^+1.9028P] where P=(Fo^2^+2Fc^2^)/3'
_refine_ls_weighting_scheme calc
_refine_ls_wR_factor_gt 0.1920
_refine_ls_wR_factor_ref 0.2023
_reflns_number_gt 3853
_reflns_number_total 4660
_reflns_threshold_expression >2sigma(I)
_cod_data_source_file c4dt00949e2.cif
_cod_data_source_block FO5291
_cod_depositor_comments 'Adding full bibliography for 7031525--7031529.cif.'
_cod_original_sg_symbol_H-M 'P 21/c'
_cod_database_code 7031526

loop_
_symmetry_equiv_pos_as_xyz
'x, y, z'
'-x, y+1/2, -z+1/2'
'-x, -y, -z'
'x, -y-1/2, z-1/2'

loop_
_atom_site_label
_atom_site_type_symbol
_atom_site_fract_x
_atom_site_fract_y
_atom_site_fract_z
_atom_site_U_iso_or_equiv
_atom_site_adp_type
_atom_site_occupancy
_atom_site_symmetry_multiplicity
_atom_site_calc_flag
_atom_site_refinement_flags
_atom_site_disorder_assembly
_atom_site_disorder_group
N2 N 0.73467(12) 0.95038(10) 0.0665(2) 0.0288(4) Uani 1 1 d . . .
N1 N 0.74477(14) 0.83798(10) 0.2032(2) 0.0308(4) Uani 1 1 d . . .
H1N1 H 0.778(2) 0.8010(18) 0.244(4) 0.053(9) Uiso 1 1 d . . .
N3 N 0.63173(14) 0.76651(11) 0.2930(3) 0.0392(5) Uani 1 1 d . . .
C1 C 0.78759(15) 0.89393(11) 0.1339(3) 0.0284(4) Uani 1 1 d . A .
C2 C 0.89897(15) 0.88285(12) 0.1503(3) 0.0305(5) Uani 1 1 d . . .
C3 C 0.9257(3) 0.8784(2) -0.0133(4) 0.0394(9) Uani 0.680(4) 1 d P A 1
H3A H 0.9380 0.9294 -0.0497 0.059 Uiso 0.680(4) 1 calc PR A 1
H3B H 0.8717 0.8554 -0.0929 0.059 Uiso 0.680(4) 1 calc PR A 1
H3C H 0.9848 0.8477 -0.0039 0.059 Uiso 0.680(4) 1 calc PR A 1
C4 C 0.9549(2) 0.95056(18) 0.2506(4) 0.0338(8) Uani 0.680(4) 1 d P A 1
H4A H 0.9076 0.9845 0.2838 0.051 Uiso 0.680(4) 1 calc PR A 1
H4B H 0.9915 0.9783 0.1826 0.051 Uiso 0.680(4) 1 calc PR A 1
H4C H 1.0004 0.9312 0.3478 0.051 Uiso 0.680(4) 1 calc PR A 1
C5 C 0.9407(2) 0.81116(19) 0.2496(5) 0.0364(8) Uani 0.680(4) 1 d P A 1
H5A H 0.9581 0.8235 0.3662 0.055 Uiso 0.680(4) 1 calc PR A 1
H5B H 0.9992 0.7938 0.2145 0.055 Uiso 0.680(4) 1 calc PR A 1
H5C H 0.8911 0.7712 0.2305 0.055 Uiso 0.680(4) 1 calc PR A 1
C3A C 0.9053(7) 0.8064(5) 0.0542(16) 0.066(3) Uani 0.320(4) 1 d P A 2
H3AA H 0.8393 0.7863 0.0131 0.099 Uiso 0.320(4) 1 calc PR A 2
H3AB H 0.9446 0.7695 0.1280 0.099 Uiso 0.320(4) 1 calc PR A 2
H3AC H 0.9361 0.8161 -0.0377 0.099 Uiso 0.320(4) 1 calc PR A 2
C4A C 0.9430(5) 0.9421(5) 0.0607(10) 0.044(2) Uani 0.320(4) 1 d P A 2
H4AA H 0.9413 0.9910 0.1144 0.067 Uiso 0.320(4) 1 calc PR A 2
H4AB H 0.9053 0.9452 -0.0524 0.067 Uiso 0.320(4) 1 calc PR A 2
H4AC H 1.0110 0.9287 0.0617 0.067 Uiso 0.320(4) 1 calc PR A 2
C5A C 0.9422(6) 0.8783(8) 0.3182(11) 0.069(4) Uani 0.320(4) 1 d P A 2
H5AA H 0.9355 0.9269 0.3701 0.103 Uiso 0.320(4) 1 calc PR A 2
H5AB H 1.0117 0.8658 0.3330 0.103 Uiso 0.320(4) 1 calc PR A 2
H5AC H 0.9093 0.8390 0.3683 0.103 Uiso 0.320(4) 1 calc PR A 2
C6 C 0.64804(15) 0.83125(11) 0.2184(2) 0.0269(4) Uani 1 1 d . . .
C7 C 0.57651(16) 0.88402(11) 0.1669(3) 0.0307(5) Uani 1 1 d . . .
H7 H 0.5834 0.9290 0.1220 0.065(9) Uiso 1 1 d R . .
C8 C 0.48460(19) 0.86989(15) 0.1944(3) 0.0436(6) Uani 1 1 d . . .
H8 H 0.435(2) 0.9077(17) 0.161(4) 0.054(8) Uiso 1 1 d . . .
C9 C 0.46620(18) 0.80500(16) 0.2706(4) 0.0485(7) Uani 1 1 d . . .
H9 H 0.402(2) 0.7934(18) 0.292(4) 0.060(9) Uiso 1 1 d . . .
C10 C 0.54105(19) 0.75431(15) 0.3187(4) 0.0471(6) Uani 1 1 d . . .
H10 H 0.533(2) 0.7077(17) 0.379(3) 0.050(8) Uiso 1 1 d . . .
C11 C 0.75946(14) 1.01090(11) -0.0260(2) 0.0263(4) Uani 1 1 d . . .
C12 C 0.74780(15) 1.00219(12) -0.1961(3) 0.0306(5) Uani 1 1 d . . .
C13 C 0.76333(17) 1.06457(13) -0.2872(3) 0.0341(5) Uani 1 1 d . . .
H13 H 0.758(2) 1.0594(16) -0.400(3) 0.046(8) Uiso 1 1 d . . .
C14 C 0.78683(16) 1.13408(13) -0.2164(3) 0.0353(5) Uani 1 1 d . . .
H14 H 0.799(2) 1.1801(15) -0.285(3) 0.043(7) Uiso 1 1 d . . .
C15 C 0.79487(16) 1.14313(12) -0.0502(3) 0.0319(5) Uani 1 1 d . . .
H15 H 0.813(2) 1.1940(17) 0.003(4) 0.054(8) Uiso 1 1 d . . .
C16 C 0.78078(14) 1.08221(11) 0.0475(3) 0.0273(4) Uani 1 1 d . . .
C17 C 0.71374(18) 0.92795(13) -0.2801(3) 0.0374(5) Uani 1 1 d . . .
H17 H 0.724(2) 0.8880(16) -0.197(4) 0.048(8) Uiso 1 1 d . . .
C18 C 0.6039(2) 0.93127(18) -0.3537(5) 0.0593(8) Uani 1 1 d . . .
H18C H 0.567(2) 0.9391(18) -0.271(4) 0.054(9) Uiso 1 1 d . . .
H18B H 0.594(3) 0.974(2) -0.437(4) 0.076(11) Uiso 1 1 d . . .
H18A H 0.578(2) 0.882(2) -0.408(4) 0.070(10) Uiso 1 1 d . . .
C19 C 0.7704(3) 0.90594(19) -0.4085(4) 0.0561(8) Uani 1 1 d . . .
H19C H 0.753(2) 0.8516(17) -0.448(3) 0.049(8) Uiso 1 1 d . . .
H19B H 0.754(3) 0.939(2) -0.506(5) 0.086(12) Uiso 1 1 d . . .
H19A H 0.848(3) 0.9139(19) -0.365(4) 0.070(10) Uiso 1 1 d . . .
C20 C 0.78210(16) 1.09391(12) 0.2272(3) 0.0324(5) Uani 1 1 d . . .
H20 H 0.7880(17) 1.0464(14) 0.280(3) 0.030(6) Uiso 1 1 d . . .
C21 C 0.6834(3) 1.1258(2) 0.2430(4) 0.0622(10) Uani 1 1 d . . .
H21C H 0.682(2) 1.1367(18) 0.353(4) 0.062(9) Uiso 1 1 d . . .
H21B H 0.627(3) 1.092(2) 0.204(4) 0.066(10) Uiso 1 1 d . . .
H21A H 0.668(2) 1.173(2) 0.173(4) 0.070(10) Uiso 1 1 d . . .
C22 C 0.8658(3) 1.14404(17) 0.3153(4) 0.0553(8) Uani 1 1 d . . .
H22C H 0.867(2) 1.1483(17) 0.438(4) 0.055(8) Uiso 1 1 d . . .
H22B H 0.862(3) 1.198(2) 0.263(5) 0.089(12) Uiso 1 1 d . . .
H22A H 0.937(3) 1.123(2) 0.297(4) 0.081(11) Uiso 1 1 d . . .

loop_
_atom_site_aniso_label
_atom_site_aniso_U_11
_atom_site_aniso_U_22
_atom_site_aniso_U_33
_atom_site_aniso_U_23
_atom_site_aniso_U_13
_atom_site_aniso_U_12
N2 0.0273(9) 0.0256(8) 0.0349(9) 0.0015(7) 0.0097(7) 0.0007(7)
N1 0.0318(10) 0.0249(9) 0.0375(10) -0.0020(7) 0.0113(8) -0.0025(7)
N3 0.0355(10) 0.0311(10) 0.0487(12) 0.0059(8) 0.0045(8) -0.0042(8)
C1 0.0270(10) 0.0284(10) 0.0312(11) -0.0080(8) 0.0096(8) -0.0024(8)
C2 0.0279(10) 0.0262(10) 0.0401(12) 0.0027(8) 0.0130(8) 0.0044(8)
C3 0.0324(17) 0.049(2) 0.0405(19) -0.0013(15) 0.0156(14) 0.0116(15)
C4 0.0213(15) 0.0326(16) 0.0457(19) -0.0001(14) 0.0039(13) 0.0012(12)
C5 0.0270(16) 0.0301(16) 0.052(2) 0.0073(15) 0.0082(14) 0.0076(13)
C3A 0.045(5) 0.039(5) 0.124(10) -0.012(5) 0.040(6) 0.011(4)
C4A 0.031(4) 0.051(5) 0.052(5) 0.014(4) 0.012(3) 0.002(3)
C5A 0.021(4) 0.131(11) 0.051(5) 0.031(6) 0.000(3) -0.003(5)
C6 0.0280(10) 0.0237(9) 0.0290(10) -0.0030(7) 0.0063(8) -0.0044(7)
C7 0.0374(11) 0.0239(10) 0.0293(10) 0.0008(8) 0.0039(8) -0.0016(8)
C8 0.0368(13) 0.0382(13) 0.0501(15) -0.0019(11) -0.0026(10) 0.0069(10)
C9 0.0261(11) 0.0536(15) 0.0661(18) 0.0003(13) 0.0109(11) -0.0092(11)
C10 0.0412(14) 0.0374(13) 0.0613(17) 0.0143(12) 0.0085(11) -0.0126(10)
C11 0.0242(9) 0.0247(9) 0.0313(10) 0.0027(8) 0.0087(8) 0.0022(7)
C12 0.0294(10) 0.0307(10) 0.0316(11) -0.0005(8) 0.0068(8) 0.0033(8)
C13 0.0343(11) 0.0402(12) 0.0294(11) 0.0054(9) 0.0108(9) 0.0047(9)
C14 0.0325(11) 0.0341(11) 0.0412(12) 0.0106(9) 0.0124(9) 0.0025(9)
C15 0.0293(10) 0.0260(10) 0.0408(12) 0.0039(9) 0.0086(9) 0.0012(8)
C16 0.0234(9) 0.0264(10) 0.0325(11) 0.0023(8) 0.0070(8) 0.0034(7)
C17 0.0418(13) 0.0336(12) 0.0334(12) -0.0039(9) 0.0014(10) 0.0018(9)
C18 0.0446(16) 0.0450(16) 0.078(2) -0.0062(16) -0.0070(15) -0.0049(12)
C19 0.074(2) 0.0536(17) 0.0401(15) -0.0140(13) 0.0118(14) 0.0057(15)
C20 0.0381(12) 0.0269(10) 0.0319(11) 0.0005(8) 0.0069(9) 0.0077(9)
C21 0.062(2) 0.090(3) 0.0378(15) 0.0062(16) 0.0182(14) 0.0406(19)
C22 0.073(2) 0.0451(15) 0.0422(16) -0.0062(12) 0.0011(14) -0.0105(14)

loop_
_atom_type_symbol
_atom_type_description
_atom_type_scat_dispersion_real
_atom_type_scat_dispersion_imag
_atom_type_scat_source
C C 0.0033 0.0016 'International Tables Vol C Tables 4.2.6.8 and 6.1.1.4'
H H 0.0000 0.0000 'International Tables Vol C Tables 4.2.6.8 and 6.1.1.4'
N N 0.0061 0.0033 'International Tables Vol C Tables 4.2.6.8 and 6.1.1.4'

loop_
_geom_angle_atom_site_label_1
_geom_angle_atom_site_label_2
_geom_angle_atom_site_label_3
_geom_angle
C1 N2 C11 129.70(17)
C1 N1 C6 129.34(19)
C1 N1 H1N1 120(2)
C6 N1 H1N1 111(2)
C6 N3 C10 118.2(2)
N2 C1 N1 119.13(19)
N2 C1 C2 127.09(18)
N1 C1 C2 113.75(18)
C5A C2 C4A 114.2(6)
C5A C2 C3 140.7(4)
C4A C2 C3 50.6(4)
C5A C2 C1 107.2(4)
C4A C2 C1 112.6(3)
C3 C2 C1 112.1(2)
C5A C2 C5 52.5(6)
C4A C2 C5 133.6(3)
C3 C2 C5 107.8(2)
C1 C2 C5 113.65(19)
C5A C2 C4 57.0(5)
C4A C2 C4 61.6(4)
C3 C2 C4 109.5(2)
C1 C2 C4 108.83(18)
C5 C2 C4 104.6(2)
C5A C2 C3A 113.5(7)
C4A C2 C3A 105.4(5)
C3 C2 C3A 55.8(4)
C1 C2 C3A 103.4(4)
C5 C2 C3A 61.4(5)
C4 C2 C3A 147.7(4)
C2 C3 H3A 109.5
C2 C3 H3B 109.5
H3A C3 H3B 109.5
C2 C3 H3C 109.5
H3A C3 H3C 109.5
H3B C3 H3C 109.5
C2 C4 H4A 109.5
C2 C4 H4B 109.5
H4A C4 H4B 109.5
C2 C4 H4C 109.5
H4A C4 H4C 109.5
H4B C4 H4C 109.5
C2 C5 H5A 109.5
C2 C5 H5B 109.5
H5A C5 H5B 109.5
C2 C5 H5C 109.5
H5A C5 H5C 109.5
H5B C5 H5C 109.5
C2 C3A H3AA 109.5
C2 C3A H3AB 109.5
H3AA C3A H3AB 109.5
C2 C3A H3AC 109.5
H3AA C3A H3AC 109.5
H3AB C3A H3AC 109.5
C2 C4A H4AA 109.5
C2 C4A H4AB 109.5
H4AA C4A H4AB 109.5
C2 C4A H4AC 109.5
H4AA C4A H4AC 109.5
H4AB C4A H4AC 109.5
C2 C5A H5AA 109.5
C2 C5A H5AB 109.5
H5AA C5A H5AB 109.5
C2 C5A H5AC 109.5
H5AA C5A H5AC 109.5
H5AB C5A H5AC 109.5
N3 C6 C7 122.63(19)
N3 C6 N1 112.55(18)
C7 C6 N1 124.81(19)
C6 C7 C8 117.9(2)
C6 C7 H7 126.9
C8 C7 H7 115.1
C9 C8 C7 120.7(2)
C9 C8 H8 121.6(18)
C7 C8 H8 117.7(18)
C8 C9 C10 118.5(2)
C8 C9 H9 122.6(19)
C10 C9 H9 118.9(19)
N3 C10 C9 122.1(2)
N3 C10 H10 115.3(17)
C9 C10 H10 122.5(17)
C16 C11 C12 120.51(18)
C16 C11 N2 119.60(18)
C12 C11 N2 119.16(18)
C13 C12 C11 118.3(2)
C13 C12 C17 120.3(2)
C11 C12 C17 121.27(19)
C14 C13 C12 121.7(2)
C14 C13 H13 118.7(17)
C12 C13 H13 119.5(17)
C13 C14 C15 119.8(2)
C13 C14 H14 121.3(15)
C15 C14 H14 118.9(15)
C14 C15 C16 120.8(2)
C14 C15 H15 120.3(17)
C16 C15 H15 118.8(17)
C15 C16 C11 118.66(19)
C15 C16 C20 120.42(19)
C11 C16 C20 120.81(18)
C12 C17 C18 109.8(2)
C12 C17 C19 113.0(2)
C18 C17 C19 111.1(3)
C12 C17 H17 108.1(17)
C18 C17 H17 107.0(17)
C19 C17 H17 107.5(17)
C17 C18 H18C 111.4(19)
C17 C18 H18B 106(2)
H18C C18 H18B 112(3)
C17 C18 H18A 111.9(19)
H18C C18 H18A 105(3)
H18B C18 H18A 111(3)
C17 C19 H19C 110.0(16)
C17 C19 H19B 112(2)
H19C C19 H19B 107(3)
C17 C19 H19A 111.7(18)
H19C C19 H19A 113(2)
H19B C19 H19A 104(3)
C16 C20 C22 113.5(2)
C16 C20 C21 109.04(19)
C22 C20 C21 110.8(3)
C16 C20 H20 108.7(14)
C22 C20 H20 108.4(15)
C21 C20 H20 106.1(15)
C20 C21 H21C 112.3(19)
C20 C21 H21B 115(2)
H21C C21 H21B 105(3)
C20 C21 H21A 110(2)
H21C C21 H21A 110(3)
H21B C21 H21A 105(3)
C20 C22 H22C 111.7(17)
C20 C22 H22B 111(2)
H22C C22 H22B 110(3)
C20 C22 H22A 110.9(19)
H22C C22 H22A 110(3)
H22B C22 H22A 102(3)

loop_
_geom_bond_atom_site_label_1
_geom_bond_atom_site_label_2
_geom_bond_distance
N2 C1 1.298(3)
N2 C11 1.412(3)
N1 C1 1.356(3)
N1 C6 1.394(3)
N1 H1N1 0.83(3)
N3 C6 1.351(3)
N3 C10 1.353(3)
C1 C2 1.548(3)
C2 C5A 1.408(9)
C2 C4A 1.502(8)
C2 C3 1.506(4)
C2 C5 1.560(4)
C2 C4 1.571(4)
C2 C3A 1.590(9)
C3 H3A 0.9800
C3 H3B 0.9800
C3 H3C 0.9800
C4 H4A 0.9800
C4 H4B 0.9800
C4 H4C 0.9800
C5 H5A 0.9800
C5 H5B 0.9800
C5 H5C 0.9800
C3A H3AA 0.9800
C3A H3AB 0.9800
C3A H3AC 0.9800
C4A H4AA 0.9800
C4A H4AB 0.9800
C4A H4AC 0.9800
C5A H5AA 0.9800
C5A H5AB 0.9800
C5A H5AC 0.9800
C6 C7 1.368(3)
C7 C8 1.381(3)
C7 H7 0.8957
C8 C9 1.368(4)
C8 H8 0.96(3)
C9 C10 1.371(4)
C9 H9 0.98(3)
C10 H10 0.99(3)
C11 C16 1.409(3)
C11 C12 1.410(3)
C12 C13 1.389(3)
C12 C17 1.519(3)
C13 C14 1.376(3)
C13 H13 0.94(3)
C14 C15 1.385(3)
C14 H14 1.03(3)
C15 C16 1.397(3)
C15 H15 1.01(3)
C16 C20 1.520(3)
C17 C18 1.526(4)
C17 C19 1.526(4)
C17 H17 0.98(3)
C18 H18C 0.96(3)
C18 H18B 1.02(4)
C18 H18A 1.01(4)
C19 H19C 1.03(3)
C19 H19B 0.99(4)
C19 H19A 1.07(4)
C20 C22 1.524(4)
C20 C21 1.526(4)
C20 H20 0.94(2)
C21 H21C 0.95(3)
C21 H21B 0.99(4)
C21 H21A 1.01(4)
C22 H22C 1.03(3)
C22 H22B 1.05(4)
C22 H22A 1.10(4)
